data_4319452
loop_
_publ_author_name
'T. Matthew Cocker'
'Robert E. Bachman'

_publ_section_title
;
 Photochemical and Chemical Oxidation of \a-Dimine-Dithiolene Metal
 Complexes: Insight into the Role of the Metal Atom
;
_journal_name_full 'Inorganic Chemistry'
_journal_page_first 1550
_journal_page_last 1556
_journal_paper_doi 10.1021/ic000884n
_journal_volume 40
_journal_year 2001
_chemical_formula_sum 'C16 H12 N2 O4 Pd S2'
_chemical_formula_weight 466.80
_chemical_name_systematic
;
 ?
;
_space_group_IT_number 14
_symmetry_cell_setting monoclinic
_symmetry_space_group_name_Hall '-P 2yn'
_symmetry_space_group_name_H-M 'P 1 21/n 1'
_atom_sites_solution_hydrogens geom
_atom_sites_solution_primary direct
_atom_sites_solution_secondary difmap
_audit_creation_method SHELXL-97
_cell_angle_alpha 90.00
_cell_angle_beta 108.122(2)
_cell_angle_gamma 90.00
_cell_formula_units_Z 4
_cell_length_a 8.5611(9)
_cell_length_b 14.4586(15)
_cell_length_c 13.3677(14)
_cell_measurement_reflns_used 6988
_cell_measurement_temperature 173(2)
_cell_volume 1572.6(3)
_computing_cell_refinement 'Bruker-AXS SMART'
_computing_data_collection 'Bruker-AXS SMART'
_computing_data_reduction 'Bruker-AXS SHELXTL'
_computing_molecular_graphics 'X-SEED (Barbour, 1999)'
_computing_publication_material 'Bruker-AXS SHELXTL'
_computing_structure_refinement 'SHELXL-97 (Sheldrick, 1997)'
_computing_structure_solution 'SHELXS-97 (Sheldrick, 1990)'
_diffrn_ambient_temperature 173(2)
_diffrn_measured_fraction_theta_full 0.974
_diffrn_measured_fraction_theta_max 0.974
_diffrn_measurement_device_type 'CCD area detector'
_diffrn_measurement_method 'omega scans'
_diffrn_radiation_monochromator graphite
_diffrn_radiation_source 'fine-focus sealed tube'
_diffrn_radiation_type MoK\a
_diffrn_radiation_wavelength 0.71073
_diffrn_reflns_av_R_equivalents 0.0558
_diffrn_reflns_av_sigmaI/netI 0.0584
_diffrn_reflns_limit_h_max 11
_diffrn_reflns_limit_h_min -11
_diffrn_reflns_limit_k_max 18
_diffrn_reflns_limit_k_min -18
_diffrn_reflns_limit_l_max 17
_diffrn_reflns_limit_l_min -17
_diffrn_reflns_number 17692
_diffrn_reflns_theta_full 28.32
_diffrn_reflns_theta_max 28.32
_diffrn_reflns_theta_min 2.13
_exptl_absorpt_coefficient_mu 1.471
_exptl_absorpt_correction_T_max 0.8668
_exptl_absorpt_correction_T_min 0.7574
_exptl_absorpt_correction_type multi-scan
_exptl_absorpt_process_details 'Blessing, 1995'
_exptl_crystal_colour yellow
_exptl_crystal_density_diffrn 1.972
_exptl_crystal_density_method 'not measured'
_exptl_crystal_description 'cut chunk'
_exptl_crystal_F_000 928
_exptl_crystal_size_max 0.20
_exptl_crystal_size_mid 0.10
_exptl_crystal_size_min 0.10
_refine_diff_density_max 1.333
_refine_diff_density_min -1.690
_refine_diff_density_rms 0.154
_refine_ls_extinction_coef 0.0012(4)
_refine_ls_extinction_expression Fc^*^=kFc[1+0.001xFc^2^\l^3^/sin(2\q)]^-1/4^
_refine_ls_extinction_method SHELXL
_refine_ls_goodness_of_fit_ref 0.943
_refine_ls_hydrogen_treatment mixed
_refine_ls_matrix_type full
_refine_ls_number_parameters 227
_refine_ls_number_reflns 3819
_refine_ls_number_restraints 0
_refine_ls_restrained_S_all 0.943
_refine_ls_R_factor_all 0.0662
_refine_ls_R_factor_gt 0.0439
_refine_ls_shift/su_max 0.000
_refine_ls_shift/su_mean 0.000
_refine_ls_structure_factor_coef Fsqd
_refine_ls_weighting_details 'calc w=1/[\s^2^(Fo^2^)+(0.0671P)^2^+0.0000P] where P=(Fo^2^+2Fc^2^)/3'
_refine_ls_weighting_scheme calc
_refine_ls_wR_factor_gt 0.1047
_refine_ls_wR_factor_ref 0.1106
_reflns_number_gt 2683
_reflns_number_total 3819
_reflns_threshold_expression >2sigma(I)
_cod_data_source_file ic000884n_4.cif
_cod_data_source_block '[Pd(bpy)(bdtO4)]_5'
_cod_depositor_comments
;
The following automatic conversions were performed:

'_exptl_absorpt_correction_type' tag value 'multi-scans' was replaced
with 'multi-scan' value.

'_symmetry_cell_setting' value 'Monoclinic'
changed to 'monoclinic' according to the built-in table from CIF Core
dictionary named 'cif_core.dic' version 2.4.1 from 2010-06-29.

Automatic conversion script
Id: cif_fix_values 1646 2011-03-28 12:23:43Z adriana 
;
_cod_database_code 4319452

loop_
_symmetry_equiv_pos_as_xyz
'x, y, z'
'-x+1/2, y+1/2, -z+1/2'
'-x, -y, -z'
'x-1/2, -y-1/2, z-1/2'

loop_
_atom_site_label
_atom_site_type_symbol
_atom_site_fract_x
_atom_site_fract_y
_atom_site_fract_z
_atom_site_U_iso_or_equiv
_atom_site_adp_type
_atom_site_occupancy
_atom_site_symmetry_multiplicity
_atom_site_calc_flag
_atom_site_refinement_flags
_atom_site_disorder_assembly
_atom_site_disorder_group
Pd1 Pd 0.15313(4) 0.005255(19) 0.38784(2) 0.02173(12) Uani 1 1 d . . .
S1 S 0.01895(12) -0.12903(7) 0.37238(8) 0.0235(2) Uani 1 1 d . . .
O1 O -0.0548(4) -0.1432(2) 0.4554(2) 0.0309(7) Uani 1 1 d . . .
O2 O 0.1222(4) -0.2053(2) 0.3583(2) 0.0314(7) Uani 1 1 d . . .
S2 S 0.00722(13) 0.03430(7) 0.22053(8) 0.0236(2) Uani 1 1 d . . .
O3 O -0.0799(4) 0.1226(2) 0.2102(2) 0.0338(7) Uani 1 1 d . . .
O4 O 0.1057(4) 0.0234(2) 0.1499(2) 0.0323(7) Uani 1 1 d . . .
C1 C -0.1481(5) -0.1227(3) 0.2518(3) 0.0227(8) Uani 1 1 d . . .
C2 C -0.1491(5) -0.0528(3) 0.1814(3) 0.0257(9) Uani 1 1 d . . .
C3 C -0.2656(6) -0.0497(3) 0.0830(3) 0.0324(10) Uani 1 1 d . . .
H3 H -0.2655 -0.0011 0.0353 0.039 Uiso 1 1 calc R . .
C4 C -0.3826(6) -0.1192(3) 0.0557(4) 0.0360(11) Uani 1 1 d . . .
H4 H -0.4614 -0.1194 -0.0124 0.043 Uiso 1 1 calc R . .
C5 C -0.3856(5) -0.1889(3) 0.1276(4) 0.0343(10) Uani 1 1 d . . .
H5 H -0.4692 -0.2347 0.1088 0.041 Uiso 1 1 calc R . .
C6 C -0.2683(5) -0.1919(3) 0.2257(3) 0.0292(9) Uani 1 1 d . . .
H6 H -0.2692 -0.2398 0.2742 0.035 Uiso 1 1 calc R . .
N11 N 0.2890(4) 0.1295(2) 0.4149(3) 0.0253(7) Uani 1 1 d . . .
C12 C 0.3901(5) 0.1389(3) 0.5149(3) 0.0238(9) Uani 1 1 d . . .
C13 C 0.4752(6) 0.2206(3) 0.5481(4) 0.0338(10) Uani 1 1 d . . .
H13 H 0.5464 0.2262 0.6183 0.041 Uiso 1 1 calc R . .
C14 C 0.4565(6) 0.2940(3) 0.4791(4) 0.0346(11) Uani 1 1 d . . .
H14 H 0.5124 0.3507 0.5015 0.042 Uiso 1 1 calc R . .
C15 C 0.3549(5) 0.2834(3) 0.3770(4) 0.0328(10) Uani 1 1 d . . .
H15 H 0.3409 0.3323 0.3276 0.039 Uiso 1 1 calc R . .
C16 C 0.2742(6) 0.2003(3) 0.3482(3) 0.0298(9) Uani 1 1 d . . .
H16 H 0.2049 0.1931 0.2777 0.036 Uiso 1 1 calc R . .
N21 N 0.3047(4) -0.0135(2) 0.5439(3) 0.0217(7) Uani 1 1 d . . .
C22 C 0.4038(5) 0.0584(3) 0.5850(3) 0.0243(9) Uani 1 1 d . . .
C23 C 0.5119(5) 0.0547(3) 0.6857(3) 0.0303(10) Uani 1 1 d . . .
H23 H 0.5834 0.1054 0.7121 0.036 Uiso 1 1 calc R . .
C24 C 0.5178(6) -0.0217(3) 0.7486(4) 0.0352(11) Uani 1 1 d . . .
H24 H 0.5897 -0.0238 0.8189 0.042 Uiso 1 1 calc R . .
C25 C 0.4156(5) -0.0952(3) 0.7060(3) 0.0332(10) Uani 1 1 d . . .
H25 H 0.4181 -0.1496 0.7463 0.040 Uiso 1 1 calc R . .
C26 C 0.3096(6) -0.0891(3) 0.6043(3) 0.0304(10) Uani 1 1 d . . .
H26 H 0.2382 -0.1395 0.5761 0.037 Uiso 1 1 calc R . .

loop_
_atom_site_aniso_label
_atom_site_aniso_U_11
_atom_site_aniso_U_22
_atom_site_aniso_U_33
_atom_site_aniso_U_23
_atom_site_aniso_U_13
_atom_site_aniso_U_12
Pd1 0.02579(18) 0.01773(17) 0.02175(18) -0.00027(12) 0.00752(13) -0.00173(12)
S1 0.0266(5) 0.0168(5) 0.0270(5) 0.0002(4) 0.0082(4) -0.0005(4)
O1 0.0332(16) 0.0310(16) 0.0316(16) 0.0038(13) 0.0144(14) -0.0020(13)
O2 0.0329(17) 0.0192(15) 0.0401(17) -0.0029(12) 0.0086(14) 0.0066(12)
S2 0.0271(5) 0.0195(5) 0.0237(5) 0.0024(4) 0.0073(4) 0.0004(4)
O3 0.0397(18) 0.0185(14) 0.0402(18) 0.0034(13) 0.0078(15) 0.0052(13)
O4 0.0322(17) 0.0373(17) 0.0281(17) 0.0026(13) 0.0105(14) -0.0021(14)
C1 0.028(2) 0.0155(18) 0.026(2) -0.0036(16) 0.0100(17) -0.0003(16)
C2 0.029(2) 0.022(2) 0.028(2) -0.0020(17) 0.0107(18) 0.0009(17)
C3 0.036(2) 0.029(2) 0.031(2) 0.0002(19) 0.0078(19) 0.000(2)
C4 0.035(3) 0.037(3) 0.030(2) -0.008(2) 0.002(2) 0.001(2)
C5 0.030(2) 0.030(2) 0.045(3) -0.011(2) 0.013(2) -0.0037(19)
C6 0.032(2) 0.020(2) 0.037(2) -0.0057(18) 0.0136(19) -0.0010(18)
N11 0.0316(19) 0.0224(17) 0.0237(17) 0.0012(14) 0.0110(15) -0.0036(15)
C12 0.023(2) 0.022(2) 0.029(2) -0.0042(17) 0.0123(17) 0.0000(16)
C13 0.037(3) 0.029(2) 0.035(2) -0.0081(19) 0.012(2) -0.006(2)
C14 0.038(3) 0.023(2) 0.046(3) -0.007(2) 0.017(2) -0.0084(19)
C15 0.038(3) 0.024(2) 0.040(3) 0.0020(19) 0.018(2) -0.0060(19)
C16 0.039(2) 0.020(2) 0.030(2) 0.0042(17) 0.0100(19) -0.0030(18)
N21 0.0219(16) 0.0255(18) 0.0170(16) 0.0003(13) 0.0051(13) 0.0033(14)
C22 0.026(2) 0.021(2) 0.029(2) -0.0067(17) 0.0131(18) -0.0020(17)
C23 0.031(2) 0.031(2) 0.029(2) -0.0044(19) 0.0103(19) -0.0055(19)
C24 0.027(2) 0.045(3) 0.036(3) 0.009(2) 0.012(2) 0.004(2)
C25 0.030(2) 0.038(3) 0.031(2) 0.010(2) 0.0095(19) 0.003(2)
C26 0.037(2) 0.028(2) 0.027(2) 0.0009(18) 0.011(2) -0.0013(18)

loop_
_atom_type_symbol
_atom_type_description
_atom_type_scat_dispersion_real
_atom_type_scat_dispersion_imag
_atom_type_scat_source
C C 0.0033 0.0016 'International Tables Vol C Tables 4.2.6.8 and 6.1.1.4'
H H 0.0000 0.0000 'International Tables Vol C Tables 4.2.6.8 and 6.1.1.4'
N N 0.0061 0.0033 'International Tables Vol C Tables 4.2.6.8 and 6.1.1.4'
O O 0.0106 0.0060 'International Tables Vol C Tables 4.2.6.8 and 6.1.1.4'
S S 0.1246 0.1234 'International Tables Vol C Tables 4.2.6.8 and 6.1.1.4'
Pd Pd -0.9988 1.0072 'International Tables Vol C Tables 4.2.6.8 and 6.1.1.4'

loop_
_geom_angle_atom_site_label_1
_geom_angle_atom_site_label_2
_geom_angle_atom_site_label_3
_geom_angle
_geom_angle_site_symmetry_1
_geom_angle_site_symmetry_3
_geom_angle_publ_flag
N21 Pd1 N11 78.59(13) . . ?
N21 Pd1 S1 96.93(9) . . ?
N11 Pd1 S1 175.50(9) . . ?
N21 Pd1 S2 175.13(9) . . ?
N11 Pd1 S2 96.81(9) . . ?
S1 Pd1 S2 87.68(4) . . ?
O1 S1 O2 114.60(18) . . ?
O1 S1 C1 106.23(18) . . ?
O2 S1 C1 105.52(18) . . ?
O1 S1 Pd1 112.68(13) . . ?
O2 S1 Pd1 110.72(13) . . ?
C1 S1 Pd1 106.37(13) . . ?
O4 S2 O3 114.43(18) . . ?
O4 S2 C2 105.38(18) . . ?
O3 S2 C2 105.84(18) . . ?
O4 S2 Pd1 111.84(13) . . ?
O3 S2 Pd1 111.60(13) . . ?
C2 S2 Pd1 107.09(14) . . ?
C2 C1 C6 120.4(4) . . ?
C2 C1 S1 119.0(3) . . ?
C6 C1 S1 120.4(3) . . ?
C1 C2 C3 121.5(4) . . ?
C1 C2 S2 118.0(3) . . ?
C3 C2 S2 120.5(3) . . ?
C2 C3 C4 118.4(4) . . ?
C3 C4 C5 120.5(4) . . ?
C6 C5 C4 120.7(4) . . ?
C5 C6 C1 118.3(4) . . ?
C16 N11 C12 118.7(4) . . ?
C16 N11 Pd1 127.2(3) . . ?
C12 N11 Pd1 113.8(3) . . ?
N11 C12 C13 120.8(4) . . ?
N11 C12 C22 116.6(3) . . ?
C13 C12 C22 122.6(4) . . ?
C14 C13 C12 120.0(4) . . ?
C15 C14 C13 118.7(4) . . ?
C14 C15 C16 118.7(4) . . ?
N11 C16 C15 123.0(4) . . ?
C22 N21 C26 118.8(4) . . ?
C22 N21 Pd1 114.9(3) . . ?
C26 N21 Pd1 126.3(3) . . ?
N21 C22 C23 121.1(4) . . ?
N21 C22 C12 115.7(4) . . ?
C23 C22 C12 123.2(4) . . ?
C22 C23 C24 120.8(4) . . ?
C23 C24 C25 117.8(4) . . ?
C24 C25 C26 119.6(4) . . ?
N21 C26 C25 121.8(4) . . ?

loop_
_geom_bond_atom_site_label_1
_geom_bond_atom_site_label_2
_geom_bond_distance
_geom_bond_site_symmetry_2
_geom_bond_publ_flag
Pd1 N21 2.104(3) . ?
Pd1 N11 2.109(3) . ?
Pd1 S1 2.2325(10) . ?
Pd1 S2 2.2363(11) . ?
S1 O1 1.452(3) . ?
S1 O2 1.462(3) . ?
S1 C1 1.794(4) . ?
S2 O4 1.457(3) . ?
S2 O3 1.463(3) . ?
S2 C2 1.793(4) . ?
C1 C2 1.378(6) . ?
C1 C6 1.400(5) . ?
C2 C3 1.382(6) . ?
C3 C4 1.384(6) . ?
C4 C5 1.399(6) . ?
C5 C6 1.382(6) . ?
N11 C16 1.338(5) . ?
N11 C12 1.354(5) . ?
C12 C13 1.387(6) . ?
C12 C22 1.476(6) . ?
C13 C14 1.382(6) . ?
C14 C15 1.379(6) . ?
C15 C16 1.380(6) . ?
N21 C22 1.346(5) . ?
N21 C26 1.352(5) . ?
C22 C23 1.376(6) . ?
C23 C24 1.381(6) . ?
C24 C25 1.381(7) . ?
C25 C26 1.383(6) . ?

loop_
_cod_related_entry_id
_cod_related_entry_database
_cod_related_entry_code
1 ChemSpider 30661082
